data_9010318
loop_
_publ_author_name
'Basciano, L. C.'
'Peterson, R. C.'

_publ_section_title
;
 Jarosite - hydronium jarosite solid solution series with
 full iron occupancy: Mineralogy and crystal chemistry
 Sample: 7-11-3-8
 Note: could not reproduce reported bond lengths
;
_journal_name_full 'American Mineralogist'
_journal_page_first 1464
_journal_page_last 1473
_journal_paper_doi 10.2138/am.2007.2432
_journal_volume 92
_journal_year 2007
_chemical_compound_source 'Rio Tonto, Huelva, Spain'
_chemical_formula_sum 'Fe2.73 H6.16 K0.84 O14 S2'
_chemical_name_mineral Jarosite
_space_group_IT_number 166
_symmetry_space_group_name_Hall '-R 3 2"'
_symmetry_space_group_name_H-M 'R -3 m :H'
_cell_angle_alpha 90
_cell_angle_beta 90
_cell_angle_gamma 120
_cell_length_a 7.3128
_cell_length_b 7.3128
_cell_formula_units_Z 3
_cell_length_c 17.1973
_cell_volume 796.450
_database_code_amcsd 0004440
_exptl_crystal_density_diffrn 3.000
_cod_original_sg_symbol_H-M 'R -3 m'
_cod_original_formula_sum 'K.84 H6.16 Fe2.73 S2 O14'
_cod_database_code 9010318

loop_
_space_group_symop_operation_xyz
x,y,z
2/3+x,1/3+y,1/3+z
1/3+x,2/3+y,2/3+z
x,x-y,z
2/3+x,1/3+x-y,1/3+z
1/3+x,2/3+x-y,2/3+z
y,x,-z
2/3+y,1/3+x,1/3-z
1/3+y,2/3+x,2/3-z
-x+y,y,z
2/3-x+y,1/3+y,1/3+z
1/3-x+y,2/3+y,2/3+z
-x,-x+y,-z
2/3-x,1/3-x+y,1/3-z
1/3-x,2/3-x+y,2/3-z
-y,-x,z
2/3-y,1/3-x,1/3+z
1/3-y,2/3-x,2/3+z
x-y,-y,-z
2/3+x-y,1/3-y,1/3-z
1/3+x-y,2/3-y,2/3-z
y,-x+y,-z
2/3+y,1/3-x+y,1/3-z
1/3+y,2/3-x+y,2/3-z
-x+y,-x,z
2/3-x+y,1/3-x,1/3+z
1/3-x+y,2/3-x,2/3+z
-x,-y,-z
2/3-x,1/3-y,1/3-z
1/3-x,2/3-y,2/3-z
-y,x-y,z
2/3-y,1/3+x-y,1/3+z
1/3-y,2/3+x-y,2/3+z
x-y,x,-z
2/3+x-y,1/3+x,1/3-z
1/3+x-y,2/3+x,2/3-z

loop_
_atom_site_label
_atom_site_fract_x
_atom_site_fract_y
_atom_site_fract_z
_atom_site_occupancy
_atom_site_U_iso_or_equiv
K 0.00000 0.00000 0.00000 0.84000 0.01773
H3O 0.00000 0.00000 0.00000 0.16000 0.01773
Fe 0.16667 -0.16667 -0.16667 0.91000 0.02052
S 0.00000 0.00000 0.31110 1.00000 0.01900
O1 0.00000 0.00000 0.39660 1.00000 0.01773
O2 0.22150 -0.22150 -0.05650 1.00000 0.03546
O3 0.12740 -0.12740 0.13670 1.00000 0.01267
H 0.16600 -0.16600 0.10200 1.00000 0.02533

loop_
_cod_related_entry_id
_cod_related_entry_database
_cod_related_entry_code
1 AMCSD 0004440
